data_1548055
loop_
_publ_author_name
'Suzuki, Tsuyoshi'
'Okada, Hiroshi'
'Nakagawa, Takafumi'
'Komatsu, Kazuki'
'Fujimoto, Chikako'
'Kagi, Hiroyuki'
'Matsuo, Yutaka'

_publ_section_title
;
 A fluorenylidene-acridane that becomes dark in color upon grinding -
 ground state mechanochromism by conformational change.
;
_journal_issue 2
_journal_name_full 'Chemical science'
_journal_page_first 475
_journal_page_last 482
_journal_paper_doi 10.1039/c7sc03567e
_journal_volume 9
_journal_year 2018
_chemical_formula_sum 'C27 H19 N'
_chemical_formula_weight 357.43
_space_group_IT_number 14
_space_group_name_Hall '-P 2yab'
_space_group_name_H-M_alt 'P 1 21/a 1'
_symmetry_cell_setting monoclinic
_symmetry_space_group_name_Hall '-P 2yab'
_symmetry_space_group_name_H-M 'P 1 21/a 1'
_atom_sites_solution_hydrogens geom
_atom_sites_solution_primary direct
_atom_sites_solution_secondary difmap
_audit_creation_method SHELXL-97
_audit_update_record
;
2016-03-04 deposited with the CCDC.
2017-10-24 downloaded from the CCDC.
;
_cell_angle_alpha 90.00
_cell_angle_beta 104.4061(17)
_cell_angle_gamma 90.00
_cell_formula_units_Z 4
_cell_length_a 8.5137(2)
_cell_length_b 21.9630(6)
_cell_length_c 9.8776(3)
_cell_measurement_temperature 123(2)
_cell_volume 1788.90(9)
_computing_structure_refinement 'SHELXL-97 (Sheldrick, 1997)'
_computing_structure_solution 'SHELXS-97 (Sheldrick, 1990)'
_diffrn_ambient_temperature 123(2)
_diffrn_measured_fraction_theta_full 0.998
_diffrn_measured_fraction_theta_max 0.998
_diffrn_measurement_device_type 'Image plate'
_diffrn_radiation_monochromator graphite
_diffrn_radiation_source 'fine-focus sealed tube'
_diffrn_radiation_type CuK\a
_diffrn_radiation_wavelength 1.54187
_diffrn_reflns_av_R_equivalents 0.0374
_diffrn_reflns_av_sigmaI/netI 0.0238
_diffrn_reflns_limit_h_max 10
_diffrn_reflns_limit_h_min -10
_diffrn_reflns_limit_k_max 26
_diffrn_reflns_limit_k_min -26
_diffrn_reflns_limit_l_max 11
_diffrn_reflns_limit_l_min -11
_diffrn_reflns_number 18604
_diffrn_reflns_theta_full 67.00
_diffrn_reflns_theta_max 67.00
_diffrn_reflns_theta_min 4.03
_exptl_absorpt_coefficient_mu 0.584
_exptl_absorpt_correction_T_max 0.8725
_exptl_absorpt_correction_T_min 0.8442
_exptl_crystal_density_diffrn 1.327
_exptl_crystal_density_method 'not measured'
_exptl_crystal_description block
_exptl_crystal_F_000 752
_exptl_crystal_size_max 0.30
_exptl_crystal_size_mid 0.27
_exptl_crystal_size_min 0.24
_refine_diff_density_max 0.213
_refine_diff_density_min -0.173
_refine_diff_density_rms 0.039
_refine_ls_extinction_coef 0.0017(5)
_refine_ls_extinction_expression Fc^*^=kFc[1+0.001xFc^2^\l^3^/sin(2\q)]^-1/4^
_refine_ls_extinction_method SHELXL
_refine_ls_goodness_of_fit_ref 1.120
_refine_ls_hydrogen_treatment mixed
_refine_ls_matrix_type full
_refine_ls_number_parameters 330
_refine_ls_number_reflns 3190
_refine_ls_number_restraints 0
_refine_ls_restrained_S_all 1.120
_refine_ls_R_factor_all 0.0403
_refine_ls_R_factor_gt 0.0360
_refine_ls_shift/su_max 0.000
_refine_ls_shift/su_mean 0.000
_refine_ls_structure_factor_coef Fsqd
_refine_ls_weighting_details 'calc w=1/[\s^2^(Fo^2^)+(0.1000P)^2^+0.0000P] where P=(Fo^2^+2Fc^2^)/3'
_refine_ls_weighting_scheme calc
_refine_ls_wR_factor_gt 0.1242
_refine_ls_wR_factor_ref 0.1303
_reflns_number_gt 2859
_reflns_number_total 3190
_reflns_threshold_expression >2sigma(I)
_cod_data_source_file c7sc03567e3.cif
_cod_data_source_block ydkr_CCDC1
_cod_depositor_comments 'Adding full bibliography for 1548053--1548056.cif.'
_cod_original_cell_volume 1788.90(8)
_cod_original_sg_symbol_H-M P21/a
_cod_database_code 1548055

loop_
_symmetry_equiv_pos_as_xyz
'x, y, z'
'-x+1/2, y+1/2, -z'
'-x, -y, -z'
'x-1/2, -y-1/2, z'

loop_
_atom_site_label
_atom_site_type_symbol
_atom_site_fract_x
_atom_site_fract_y
_atom_site_fract_z
_atom_site_U_iso_or_equiv
_atom_site_adp_type
_atom_site_occupancy
_atom_site_symmetry_multiplicity
_atom_site_calc_flag
C1 C 0.29852(16) -0.01216(6) 0.26505(12) 0.0243(3) Uani 1 1 d
H1 H 0.3373(17) -0.0534(6) 0.2995(13) 0.021(3) Uiso 1 1 d
C2 C 0.27939(16) 0.02990(6) 0.36525(13) 0.0278(3) Uani 1 1 d
H2 H 0.3078(18) 0.0198(6) 0.4664(15) 0.030(4) Uiso 1 1 d
C3 C 0.21824(17) 0.08793(6) 0.32722(13) 0.0280(3) Uani 1 1 d
H3 H 0.1988(19) 0.1178(6) 0.3971(15) 0.029(4) Uiso 1 1 d
C4 C 0.17449(16) 0.10462(6) 0.18745(13) 0.0246(3) Uani 1 1 d
H4 H 0.1244(18) 0.1457(6) 0.1587(14) 0.031(4) Uiso 1 1 d
C5 C 0.07543(16) 0.11698(5) -0.14570(13) 0.0244(3) Uani 1 1 d
H5 H 0.0486(18) 0.1544(6) -0.1010(14) 0.030(4) Uiso 1 1 d
C6 C 0.03507(17) 0.11091(6) -0.29008(13) 0.0264(3) Uani 1 1 d
H6 H -0.0207(18) 0.1450(6) -0.3502(15) 0.030(4) Uiso 1 1 d
C7 C 0.06676(16) 0.05656(6) -0.35053(13) 0.0264(3) Uani 1 1 d
H7 H 0.0355(17) 0.0505(6) -0.4553(14) 0.028(4) Uiso 1 1 d
C8 C 0.14105(16) 0.00784(6) -0.26866(13) 0.0237(3) Uani 1 1 d
H8 H 0.1571(17) -0.0309(6) -0.3166(13) 0.024(3) Uiso 1 1 d
C9 C 0.26142(15) -0.02943(5) -0.00796(12) 0.0205(3) Uani 1 1 d
C10 C 0.25883(15) 0.00423(5) 0.12360(12) 0.0209(3) Uani 1 1 d
C11 C 0.19491(14) 0.06285(5) 0.08755(12) 0.0209(3) Uani 1 1 d
C12 C 0.14985(15) 0.06863(5) -0.06408(12) 0.0213(3) Uani 1 1 d
C13 C 0.18581(15) 0.01349(5) -0.12355(12) 0.0200(3) Uani 1 1 d
C14 C 0.31894(16) -0.22740(6) 0.19811(13) 0.0242(3) Uani 1 1 d
H9 H 0.2576(19) -0.2651(6) 0.1939(15) 0.032(4) Uiso 1 1 d
C15 C 0.44515(17) -0.21495(6) 0.31381(13) 0.0273(3) Uani 1 1 d
H10 H 0.4712(18) -0.2450(6) 0.3974(15) 0.030(4) Uiso 1 1 d
C16 C 0.54104(17) -0.16351(6) 0.31799(13) 0.0273(3) Uani 1 1 d
H11 H 0.6360(19) -0.1565(6) 0.3943(14) 0.027(4) Uiso 1 1 d
C17 C 0.50169(16) -0.12142(6) 0.20994(12) 0.0235(3) Uani 1 1 d
H12 H 0.5627(18) -0.0857(7) 0.2108(14) 0.031(4) Uiso 1 1 d
C18 C 0.36749(16) -0.10362(6) -0.25917(13) 0.0239(3) Uani 1 1 d
H13 H 0.4302(18) -0.0650(6) -0.2494(15) 0.028(4) Uiso 1 1 d
C19 C 0.34574(17) -0.13780(6) -0.38064(13) 0.0281(3) Uani 1 1 d
H14 H 0.3952(18) -0.1233(6) -0.4569(14) 0.027(4) Uiso 1 1 d
C20 C 0.25286(16) -0.19055(6) -0.39531(13) 0.0281(3) Uani 1 1 d
H15 H 0.2391(19) -0.2144(6) -0.4816(16) 0.033(4) Uiso 1 1 d
C21 C 0.18900(16) -0.21123(6) -0.28762(13) 0.0244(3) Uani 1 1 d
H16 H 0.1288(18) -0.2487(6) -0.2970(13) 0.026(3) Uiso 1 1 d
C22 C 0.28460(15) -0.18669(5) 0.08545(12) 0.0199(3) Uani 1 1 d
C23 C 0.36778(15) -0.13065(5) 0.09723(12) 0.0200(3) Uani 1 1 d
C24 C 0.31100(14) -0.08770(5) -0.01997(12) 0.0194(3) Uani 1 1 d
C25 C 0.29654(15) -0.12154(5) -0.15222(12) 0.0198(3) Uani 1 1 d
C26 C 0.21652(15) -0.17815(5) -0.16264(12) 0.0204(3) Uani 1 1 d
C27 C 0.08417(18) -0.25752(6) -0.05371(14) 0.0282(3) Uani 1 1 d
H17 H -0.008(2) -0.2568(7) -0.1434(17) 0.041(4) Uiso 1 1 d
H18 H 0.0441(19) -0.2623(6) 0.0299(16) 0.034(4) Uiso 1 1 d
H19 H 0.1536(19) -0.2965(7) -0.0571(14) 0.034(4) Uiso 1 1 d
N1 N 0.17478(12) -0.20068(4) -0.04255(10) 0.0216(3) Uani 1 1 d

loop_
_atom_site_aniso_label
_atom_site_aniso_U_11
_atom_site_aniso_U_22
_atom_site_aniso_U_33
_atom_site_aniso_U_23
_atom_site_aniso_U_13
_atom_site_aniso_U_12
C1 0.0263(7) 0.0256(6) 0.0221(6) -0.0007(5) 0.0081(5) -0.0012(5)
C2 0.0311(8) 0.0316(7) 0.0221(6) -0.0027(5) 0.0092(6) -0.0017(6)
C3 0.0295(8) 0.0306(7) 0.0260(7) -0.0092(5) 0.0111(6) -0.0033(5)
C4 0.0237(7) 0.0228(6) 0.0278(7) -0.0042(5) 0.0076(5) -0.0025(5)
C5 0.0251(7) 0.0208(6) 0.0279(7) -0.0007(5) 0.0079(5) -0.0001(5)
C6 0.0268(7) 0.0227(6) 0.0279(7) 0.0040(5) 0.0036(5) -0.0003(5)
C7 0.0280(8) 0.0269(7) 0.0232(7) 0.0004(5) 0.0041(5) -0.0028(5)
C8 0.0248(7) 0.0234(6) 0.0226(6) -0.0017(5) 0.0054(5) -0.0017(5)
C9 0.0214(7) 0.0206(6) 0.0201(6) -0.0006(4) 0.0064(5) -0.0037(5)
C10 0.0199(7) 0.0219(6) 0.0218(6) -0.0028(4) 0.0071(5) -0.0042(5)
C11 0.0182(7) 0.0223(6) 0.0230(6) -0.0024(5) 0.0065(5) -0.0045(5)
C12 0.0198(7) 0.0211(6) 0.0238(6) -0.0020(5) 0.0071(5) -0.0042(5)
C13 0.0200(7) 0.0192(6) 0.0218(6) -0.0010(4) 0.0072(5) -0.0036(5)
C14 0.0276(7) 0.0230(6) 0.0256(7) 0.0013(5) 0.0134(5) 0.0035(5)
C15 0.0341(8) 0.0294(7) 0.0210(7) 0.0037(5) 0.0116(6) 0.0095(5)
C16 0.0263(8) 0.0352(7) 0.0197(6) -0.0027(5) 0.0045(6) 0.0065(5)
C17 0.0243(7) 0.0253(7) 0.0219(6) -0.0044(5) 0.0077(5) -0.0007(5)
C18 0.0239(7) 0.0251(6) 0.0234(6) 0.0013(5) 0.0075(5) 0.0010(5)
C19 0.0285(8) 0.0358(7) 0.0216(7) 0.0004(5) 0.0095(6) 0.0043(6)
C20 0.0268(8) 0.0348(7) 0.0207(7) -0.0065(5) 0.0021(5) 0.0049(5)
C21 0.0213(7) 0.0247(6) 0.0247(7) -0.0047(5) 0.0008(5) 0.0008(5)
C22 0.0196(7) 0.0213(6) 0.0209(6) -0.0018(4) 0.0089(5) 0.0022(5)
C23 0.0228(7) 0.0203(6) 0.0190(6) -0.0015(4) 0.0094(5) 0.0011(5)
C24 0.0170(6) 0.0214(6) 0.0206(6) -0.0009(4) 0.0059(5) -0.0033(5)
C25 0.0190(7) 0.0198(6) 0.0200(6) -0.0001(4) 0.0036(5) 0.0027(5)
C26 0.0161(6) 0.0235(6) 0.0209(6) 0.0000(4) 0.0034(5) 0.0031(5)
C27 0.0285(8) 0.0234(7) 0.0345(8) -0.0023(5) 0.0109(6) -0.0074(5)
N1 0.0221(6) 0.0202(5) 0.0233(6) -0.0003(4) 0.0074(4) -0.0022(4)

loop_
_atom_type_symbol
_atom_type_description
_atom_type_scat_dispersion_real
_atom_type_scat_dispersion_imag
_atom_type_scat_source
C C 0.0181 0.0091 'International Tables Vol C Tables 4.2.6.8 and 6.1.1.4'
H H 0.0000 0.0000 'International Tables Vol C Tables 4.2.6.8 and 6.1.1.4'
N N 0.0311 0.0180 'International Tables Vol C Tables 4.2.6.8 and 6.1.1.4'

loop_
_geom_angle_atom_site_label_1
_geom_angle_atom_site_label_2
_geom_angle_atom_site_label_3
_geom_angle
C2 C1 C10 119.78(12)
C2 C1 H1 116.6(7)
C10 C1 H1 123.6(7)
C3 C2 C1 121.15(12)
C3 C2 H2 117.2(8)
C1 C2 H2 121.7(8)
C4 C3 C2 120.01(11)
C4 C3 H3 117.8(8)
C2 C3 H3 122.1(8)
C3 C4 C11 118.85(12)
C3 C4 H4 120.4(8)
C11 C4 H4 120.7(8)
C12 C5 C6 118.95(11)
C12 C5 H5 120.0(8)
C6 C5 H5 121.0(8)
C5 C6 C7 119.92(12)
C5 C6 H6 119.9(8)
C7 C6 H6 120.2(8)
C6 C7 C8 121.20(12)
C6 C7 H7 121.6(8)
C8 C7 H7 117.2(8)
C13 C8 C7 119.78(11)
C13 C8 H8 121.9(7)
C7 C8 H8 118.3(7)
C24 C9 C13 127.53(10)
C24 C9 C10 127.61(10)
C13 C9 C10 104.72(9)
C1 C10 C11 117.99(11)
C1 C10 C9 133.29(11)
C11 C10 C9 108.64(10)
C4 C11 C10 122.18(11)
C4 C11 C12 128.71(11)
C10 C11 C12 109.02(10)
C5 C12 C13 121.97(11)
C5 C12 C11 129.03(11)
C13 C12 C11 108.92(10)
C8 C13 C12 118.15(11)
C8 C13 C9 133.15(11)
C12 C13 C9 108.62(10)
C15 C14 C22 119.64(12)
C15 C14 H9 120.0(9)
C22 C14 H9 120.3(9)
C14 C15 C16 120.94(12)
C14 C15 H10 119.9(8)
C16 C15 H10 119.1(8)
C15 C16 C17 119.42(12)
C15 C16 H11 121.4(8)
C17 C16 H11 119.2(8)
C16 C17 C23 120.61(12)
C16 C17 H12 121.4(9)
C23 C17 H12 117.9(9)
C19 C18 C25 120.75(12)
C19 C18 H13 119.9(8)
C25 C18 H13 119.3(8)
C18 C19 C20 119.40(12)
C18 C19 H14 119.2(8)
C20 C19 H14 121.4(8)
C21 C20 C19 120.99(11)
C21 C20 H15 120.4(9)
C19 C20 H15 118.5(9)
C20 C21 C26 119.65(12)
C20 C21 H16 120.5(8)
C26 C21 H16 119.8(8)
C14 C22 N1 122.36(11)
C14 C22 C23 119.36(11)
N1 C22 C23 118.21(10)
C17 C23 C22 119.10(11)
C17 C23 C24 125.09(11)
C22 C23 C24 115.64(10)
C9 C24 C23 125.41(10)
C9 C24 C25 126.06(11)
C23 C24 C25 108.04(9)
C18 C25 C26 119.03(10)
C18 C25 C24 124.66(11)
C26 C25 C24 116.09(10)
C21 C26 C25 119.59(11)
C21 C26 N1 122.50(11)
C25 C26 N1 117.82(10)
N1 C27 H17 109.1(8)
N1 C27 H18 108.6(9)
H17 C27 H18 112.4(13)
N1 C27 H19 114.2(8)
H17 C27 H19 107.5(11)
H18 C27 H19 105.0(11)
C22 N1 C26 115.41(10)
C22 N1 C27 118.44(10)
C26 N1 C27 118.46(10)

loop_
_geom_bond_atom_site_label_1
_geom_bond_atom_site_label_2
_geom_bond_distance
C1 C2 1.3927(17)
C1 C10 1.4004(16)
C1 H1 0.995(13)
C2 C3 1.3925(19)
C2 H2 0.993(14)
C3 C4 1.3867(17)
C3 H3 0.996(14)
C4 C11 1.3895(17)
C4 H4 1.008(14)
C5 C12 1.3875(17)
C5 C6 1.3877(18)
C5 H5 0.986(14)
C6 C7 1.3908(18)
C6 H6 1.000(14)
C7 C8 1.3943(18)
C7 H7 1.011(13)
C8 C13 1.3940(16)
C8 H8 0.999(12)
C9 C24 1.3619(17)
C9 C13 1.4970(16)
C9 C10 1.5001(15)
C10 C11 1.4085(17)
C11 C12 1.4563(16)
C12 C13 1.4123(16)
C14 C15 1.3873(19)
C14 C22 1.4005(17)
C14 H9 0.974(15)
C15 C16 1.388(2)
C15 H10 1.037(14)
C16 C17 1.3885(18)
C16 H11 0.971(15)
C17 C23 1.3960(18)
C17 H12 0.940(16)
C18 C19 1.3881(17)
C18 C25 1.3975(17)
C18 H13 0.994(14)
C19 C20 1.3897(19)
C19 H14 1.002(14)
C20 C21 1.3861(19)
C20 H15 0.982(15)
C21 C26 1.4010(17)
C21 H16 0.963(14)
C22 N1 1.4067(16)
C22 C23 1.4102(16)
C23 C24 1.4783(16)
C24 C25 1.4812(15)
C25 C26 1.4092(16)
C26 N1 1.4101(15)
C27 N1 1.4572(15)
C27 H17 1.025(17)
C27 H18 0.974(16)
C27 H19 1.045(15)

loop_
_geom_torsion_atom_site_label_1
_geom_torsion_atom_site_label_2
_geom_torsion_atom_site_label_3
_geom_torsion_atom_site_label_4
_geom_torsion
C10 C1 C2 C3 1.3(2)
C1 C2 C3 C4 0.3(2)
C2 C3 C4 C11 -0.86(19)
C12 C5 C6 C7 1.14(19)
C5 C6 C7 C8 -1.0(2)
C6 C7 C8 C13 -0.5(2)
C2 C1 C10 C11 -2.18(18)
C2 C1 C10 C9 -178.50(13)
C24 C9 C10 C1 -2.1(2)
C13 C9 C10 C1 173.79(13)
C24 C9 C10 C11 -178.63(12)
C13 C9 C10 C11 -2.78(13)
C3 C4 C11 C10 -0.13(19)
C3 C4 C11 C12 176.20(12)
C1 C10 C11 C4 1.65(18)
C9 C10 C11 C4 178.82(11)
C1 C10 C11 C12 -175.33(11)
C9 C10 C11 C12 1.85(13)
C6 C5 C12 C13 0.05(19)
C6 C5 C12 C11 -176.20(12)
C4 C11 C12 C5 -0.2(2)
C10 C11 C12 C5 176.55(12)
C4 C11 C12 C13 -176.81(12)
C10 C11 C12 C13 -0.09(14)
C7 C8 C13 C12 1.62(18)
C7 C8 C13 C9 177.97(13)
C5 C12 C13 C8 -1.44(18)
C11 C12 C13 C8 175.49(11)
C5 C12 C13 C9 -178.63(11)
C11 C12 C13 C9 -1.70(13)
C24 C9 C13 C8 2.0(2)
C10 C9 C13 C8 -173.89(13)
C24 C9 C13 C12 178.58(12)
C10 C9 C13 C12 2.72(13)
C22 C14 C15 C16 -1.83(19)
C14 C15 C16 C17 5.37(19)
C15 C16 C17 C23 -0.47(19)
C25 C18 C19 C20 -0.3(2)
C18 C19 C20 C21 -3.5(2)
C19 C20 C21 C26 0.8(2)
C15 C14 C22 N1 170.54(11)
C15 C14 C22 C23 -6.50(18)
C16 C17 C23 C22 -7.78(18)
C16 C17 C23 C24 177.27(11)
C14 C22 C23 C17 11.22(17)
N1 C22 C23 C17 -165.94(10)
C14 C22 C23 C24 -173.36(10)
N1 C22 C23 C24 9.48(16)
C13 C9 C24 C23 -172.59(11)
C10 C9 C24 C23 2.3(2)
C13 C9 C24 C25 -1.5(2)
C10 C9 C24 C25 173.43(11)
C17 C23 C24 C9 -60.37(18)
C22 C23 C24 C9 124.52(13)
C17 C23 C24 C25 127.20(12)
C22 C23 C24 C25 -47.91(13)
C19 C18 C25 C26 6.59(19)
C19 C18 C25 C24 -179.15(11)
C9 C24 C25 C18 60.06(18)
C23 C24 C25 C18 -127.57(13)
C9 C24 C25 C26 -125.53(13)
C23 C24 C25 C26 46.84(14)
C20 C21 C26 C25 5.54(19)
C20 C21 C26 N1 -171.01(11)
C18 C25 C26 C21 -9.18(18)
C24 C25 C26 C21 176.08(11)
C18 C25 C26 N1 167.53(11)
C24 C25 C26 N1 -7.21(16)
C14 C22 N1 C26 -143.89(12)
C23 C22 N1 C26 33.18(15)
C14 C22 N1 C27 5.12(17)
C23 C22 N1 C27 -177.81(10)
C21 C26 N1 C22 142.29(12)
C25 C26 N1 C22 -34.31(15)
C21 C26 N1 C27 -6.71(18)
C25 C26 N1 C27 176.69(11)
